data_4337018
loop_
_publ_author_name
'Mariusz Molon'
'Katharina Dilchert'
'Christian Gemel'
'R\"udiger W. Seidel'
'Julian Schaumann'
'Roland A. Fischer'

_publ_contact_author
;
        R. A. Fischer 
        Lehrstuhl fuer Anorganische Chemie II
        Ruhr-Universitaet Bochum
        Universitaetsstrasse 150
        44780 Bochum (Germany)
;
_publ_contact_author_email roland.fischer@ruhr-uni-bochum.de
_publ_contact_author_fax '049 234 321-4174'
_publ_contact_author_phone '049 234 32-24174'
_publ_section_title
;
 Clusters [Ma(GaCp*)b(CNR)c] (M = Ni, Pd, Pt): Synthesis, Structure, and
 Ga/Zn Exchange Reactions
;
_journal_name_full 'Inorganic Chemistry'
_journal_page_first 14275
_journal_page_last 14283
_journal_paper_doi 10.1021/ic4022189
_journal_volume 52
_journal_year 2013
_chemical_formula_sum 'C60 H96 Al4 N4'
_chemical_formula_weight 981.33
_chemical_name_systematic
; 
 ? 
;
_space_group_IT_number 15
_space_group_name_Hall '-C 2yc'
_symmetry_cell_setting monoclinic
_symmetry_space_group_name_Hall '-C 2yc'
_symmetry_space_group_name_H-M 'C 1 2/c 1'
_atom_sites_solution_hydrogens geom
_atom_sites_solution_primary direct
_atom_sites_solution_secondary difmap
_audit_creation_method SHELXL-97
_cell_angle_alpha 90.00
_cell_angle_beta 114.627(3)
_cell_angle_gamma 90.00
_cell_formula_units_Z 4
_cell_length_a 28.7302(17)
_cell_length_b 9.3387(2)
_cell_length_c 25.0641(7)
_cell_measurement_reflns_used 200
_cell_measurement_temperature 105(2)
_cell_measurement_theta_max 70.00
_cell_measurement_theta_min 3.38
_cell_volume 6113.1(4)
_computing_cell_refinement 'CrysAlis RED 171.36.28, Oxford Diffraction'
_computing_data_collection 'CrysAlis CCD 171.36.28, Oxford Diffraction'
_computing_data_reduction 'CrysAlis RED 171.36.28, Oxford Diffraction'
_computing_molecular_graphics SHELXL-97
_computing_publication_material SHELXL-97
_computing_structure_refinement 'SHELXL-97 (Sheldrick, 1997)'
_computing_structure_solution 'SHELXS-97 (Sheldrick, 1990)'
_diffrn_ambient_temperature 105(2)
_diffrn_measured_fraction_theta_full 0.997
_diffrn_measured_fraction_theta_max 0.997
_diffrn_measurement_device_type 'SuperNova, Single source at offset), Atlas'
_diffrn_measurement_method '\w scans'
_diffrn_radiation_monochromator mirror
_diffrn_radiation_source 'SuperNova (Cu) x-ray Source'
_diffrn_radiation_type CuK\a
_diffrn_radiation_wavelength 1.54184
_diffrn_reflns_av_R_equivalents 0.0352
_diffrn_reflns_av_sigmaI/netI 0.0462
_diffrn_reflns_limit_h_max 23
_diffrn_reflns_limit_h_min -34
_diffrn_reflns_limit_k_max 10
_diffrn_reflns_limit_k_min -11
_diffrn_reflns_limit_l_max 30
_diffrn_reflns_limit_l_min -29
_diffrn_reflns_number 12010
_diffrn_reflns_theta_full 70.00
_diffrn_reflns_theta_max 70.00
_diffrn_reflns_theta_min 3.38
_exptl_absorpt_coefficient_mu 0.983
_exptl_absorpt_correction_T_max 0.991
_exptl_absorpt_correction_T_min 0.967
_exptl_absorpt_correction_type empirical
_exptl_absorpt_process_details abspack
_exptl_crystal_colour colorless
_exptl_crystal_density_diffrn 1.066
_exptl_crystal_description needle
_exptl_crystal_F_000 2144
_exptl_crystal_size_max 0.1
_exptl_crystal_size_mid 0.02
_exptl_crystal_size_min 0.02
_refine_diff_density_max 0.364
_refine_diff_density_min -0.267
_refine_diff_density_rms 0.044
_refine_ls_extinction_method none
_refine_ls_goodness_of_fit_ref 1.042
_refine_ls_hydrogen_treatment constr
_refine_ls_matrix_type full
_refine_ls_number_parameters 438
_refine_ls_number_reflns 5790
_refine_ls_number_restraints 54
_refine_ls_restrained_S_all 1.040
_refine_ls_R_factor_all 0.0667
_refine_ls_R_factor_gt 0.0452
_refine_ls_shift/su_max 0.001
_refine_ls_shift/su_mean 0.000
_refine_ls_structure_factor_coef Fsqd
_refine_ls_weighting_details 'calc w=1/[\s^2^(Fo^2^)+(0.0594P)^2^+2.8035P] where P=(Fo^2^+2Fc^2^)/3'
_refine_ls_weighting_scheme calc
_refine_ls_wR_factor_gt 0.1086
_refine_ls_wR_factor_ref 0.1226
_reflns_number_gt 4369
_reflns_number_total 5790
_reflns_threshold_expression >2sigma(I)
_cod_data_source_file ic4022189_si_002_9.cif
_cod_data_source_block 6
_cod_original_sg_symbol_H-M 'C 2/c'
_cod_database_code 4337018

loop_
_symmetry_equiv_pos_as_xyz
'x, y, z'
'-x, y, -z+1/2'
'x+1/2, y+1/2, z'
'-x+1/2, y+1/2, -z+1/2'
'-x, -y, -z'
'x, -y, z-1/2'
'-x+1/2, -y+1/2, -z'
'x+1/2, -y+1/2, z-1/2'

loop_
_atom_site_label
_atom_site_type_symbol
_atom_site_fract_x
_atom_site_fract_y
_atom_site_fract_z
_atom_site_U_iso_or_equiv
_atom_site_adp_type
_atom_site_occupancy
_atom_site_symmetry_multiplicity
_atom_site_calc_flag
_atom_site_refinement_flags
_atom_site_disorder_assembly
_atom_site_disorder_group
Al1 Al -0.11348(2) -0.41361(6) -0.38159(2) 0.02381(14) Uani 1 1 d . . .
Al2 Al -0.07424(2) -0.24991(6) -0.16911(2) 0.02552(14) Uani 1 1 d . . .
N1' N -0.0900(6) -0.3111(19) -0.2483(8) 0.028(3) Uani 0.507(19) 1 d PU A 1
N2 N -0.0449(6) -0.349(2) -0.3660(8) 0.026(3) Uani 0.507(19) 1 d PU . 1
C1' C -0.0978(9) -0.344(3) -0.2959(10) 0.025(3) Uani 0.507(19) 1 d PU A 1
C2 C 0.0041(7) -0.310(3) -0.1451(11) 0.023(3) Uani 0.507(19) 1 d PU . 1
N1 N -0.1033(7) -0.353(2) -0.3024(9) 0.027(3) Uani 0.493(19) 1 d PU A 2
N2' N -0.0042(6) -0.311(3) -0.1448(9) 0.023(3) Uani 0.493(19) 1 d PU . 2
C1 C -0.0952(8) -0.318(3) -0.2561(9) 0.026(3) Uani 0.493(19) 1 d PU A 2
C2' C -0.0362(7) -0.354(2) -0.3668(9) 0.020(2) Uani 0.493(19) 1 d PU . 2
C3 C -0.10504(7) -0.62430(19) -0.37083(8) 0.0249(4) Uani 1 1 d . A .
C4 C -0.15098(9) -0.7003(3) -0.36859(13) 0.0508(6) Uani 1 1 d . . .
H4A H -0.1800 -0.6896 -0.4056 0.076 Uiso 1 1 calc R A .
H4B H -0.1586 -0.6592 -0.3381 0.076 Uiso 1 1 calc R . .
H4C H -0.1433 -0.8002 -0.3607 0.076 Uiso 1 1 calc R . .
C5 C -0.09083(12) -0.6897(3) -0.41760(11) 0.0490(6) Uani 1 1 d . . .
H5A H -0.1191 -0.6798 -0.4553 0.073 Uiso 1 1 calc R A .
H5B H -0.0830 -0.7893 -0.4092 0.073 Uiso 1 1 calc R . .
H5C H -0.0614 -0.6411 -0.4178 0.073 Uiso 1 1 calc R . .
C6 C -0.05935(9) -0.6514(2) -0.31170(10) 0.0402(5) Uani 1 1 d . . .
H6A H -0.0522 -0.7522 -0.3069 0.060 Uiso 1 1 calc R A .
H6B H -0.0674 -0.6174 -0.2804 0.060 Uiso 1 1 calc R . .
H6C H -0.0298 -0.6015 -0.3108 0.060 Uiso 1 1 calc R . .
C7 C -0.1473(3) -0.2410(5) -0.43408(19) 0.0362(13) Uani 0.698(5) 1 d P A 1
C8 C -0.1860(2) -0.2764(6) -0.41438(19) 0.0563(15) Uani 0.698(5) 1 d P A 1
C9 C -0.21151(18) -0.3957(6) -0.4454(2) 0.0512(15) Uani 0.698(5) 1 d P A 1
C10 C -0.19169(13) -0.4348(4) -0.48573(16) 0.0330(11) Uani 0.698(5) 1 d P A 1
C11 C -0.15099(18) -0.3396(7) -0.47924(15) 0.0264(8) Uani 0.698(5) 1 d P A 1
C12 C -0.1184(3) -0.0972(6) -0.4214(3) 0.076(2) Uani 0.698(5) 1 d P A 1
H12A H -0.0927 -0.1000 -0.4366 0.114 Uiso 0.698(5) 1 calc PR A 1
H12B H -0.1023 -0.0811 -0.3799 0.114 Uiso 0.698(5) 1 calc PR A 1
H12C H -0.1420 -0.0210 -0.4400 0.114 Uiso 0.698(5) 1 calc PR A 1
C13 C -0.2003(3) -0.1881(9) -0.3722(2) 0.115(4) Uani 0.698(5) 1 d P A 1
H13A H -0.2299 -0.1309 -0.3942 0.172 Uiso 0.698(5) 1 calc PR A 1
H13B H -0.1722 -0.1267 -0.3494 0.172 Uiso 0.698(5) 1 calc PR A 1
H13C H -0.2077 -0.2511 -0.3465 0.172 Uiso 0.698(5) 1 calc PR A 1
C14 C -0.25561(16) -0.4669(9) -0.4377(3) 0.101(3) Uani 0.698(5) 1 d P A 1
H14A H -0.2867 -0.4156 -0.4598 0.152 Uiso 0.698(5) 1 calc PR A 1
H14B H -0.2491 -0.4665 -0.3969 0.152 Uiso 0.698(5) 1 calc PR A 1
H14C H -0.2590 -0.5639 -0.4515 0.152 Uiso 0.698(5) 1 calc PR A 1
C15 C -0.20967(18) -0.5571(4) -0.52892(18) 0.0666(15) Uani 0.698(5) 1 d P A 1
H15A H -0.2431 -0.5357 -0.5588 0.100 Uiso 0.698(5) 1 calc PR A 1
H15B H -0.2112 -0.6431 -0.5088 0.100 Uiso 0.698(5) 1 calc PR A 1
H15C H -0.1861 -0.5703 -0.5467 0.100 Uiso 0.698(5) 1 calc PR A 1
C16 C -0.12147(12) -0.3338(4) -0.51562(12) 0.0471(10) Uani 0.698(5) 1 d P A 1
H16A H -0.1402 -0.2795 -0.5506 0.056 Uiso 0.698(5) 1 calc PR A 1
H16B H -0.1161 -0.4293 -0.5261 0.056 Uiso 0.698(5) 1 calc PR A 1
H16C H -0.0890 -0.2890 -0.4937 0.061(16) Uiso 0.698(5) 1 calc PR A 1
C7' C -0.14518(19) -0.2991(4) -0.4775(2) 0.040(5) Uani 0.302(5) 1 d PR A 2
C8' C -0.15797(19) -0.2340(5) -0.43442(19) 0.036(5) Uani 0.302(5) 1 d PR A 2
C9' C -0.19859(18) -0.3186(4) -0.43103(19) 0.034(3) Uani 0.302(5) 1 d PRU A 2
C10' C -0.20847(16) -0.4347(5) -0.47015(16) 0.029(2) Uani 0.302(5) 1 d PR A 2
C11' C -0.17531(16) -0.4229(4) -0.49901(17) 0.031(2) Uani 0.302(5) 1 d PR A 2
C12' C -0.10402(18) -0.2458(5) -0.49591(18) 0.066(3) Uani 0.302(5) 1 d PR A 2
H12D H -0.0867 -0.3262 -0.5032 0.099 Uiso 0.302(5) 1 calc PR A 2
H12E H -0.0798 -0.1881 -0.4651 0.099 Uiso 0.302(5) 1 calc PR A 2
H12F H -0.1196 -0.1895 -0.5310 0.099 Uiso 0.302(5) 1 calc PR A 2
C13' C -0.1357(5) -0.1029(14) -0.4051(6) 0.053(3) Uani 0.302(5) 1 d P A 2
H13D H -0.1520 -0.0234 -0.4302 0.079 Uiso 0.302(5) 1 calc PR A 2
H13E H -0.0997 -0.1023 -0.3961 0.079 Uiso 0.302(5) 1 calc PR A 2
H13F H -0.1403 -0.0954 -0.3695 0.079 Uiso 0.302(5) 1 calc PR A 2
C14' C -0.2226(4) -0.2893(14) -0.3905(4) 0.060(3) Uani 0.302(5) 1 d P A 2
H14D H -0.2561 -0.2495 -0.4120 0.090 Uiso 0.302(5) 1 calc PR A 2
H14E H -0.2019 -0.2223 -0.3611 0.090 Uiso 0.302(5) 1 calc PR A 2
H14F H -0.2254 -0.3768 -0.3720 0.090 Uiso 0.302(5) 1 calc PR A 2
C15' C -0.2521(3) -0.5400(11) -0.4841(5) 0.066(4) Uani 0.302(5) 1 d P A 2
H15D H -0.2764 -0.5275 -0.5240 0.100 Uiso 0.302(5) 1 calc PR A 2
H15E H -0.2687 -0.5234 -0.4583 0.100 Uiso 0.302(5) 1 calc PR A 2
H15F H -0.2390 -0.6360 -0.4787 0.100 Uiso 0.302(5) 1 calc PR A 2
C16' C -0.1779(4) -0.5200(11) -0.5500(4) 0.057(3) Uani 0.302(5) 1 d P A 2
H16D H -0.1963 -0.4718 -0.5866 0.085 Uiso 0.302(5) 1 calc PR A 2
H16E H -0.1951 -0.6076 -0.5493 0.085 Uiso 0.302(5) 1 calc PR A 2
H16F H -0.1438 -0.5412 -0.5456 0.085 Uiso 0.302(5) 1 calc PR A 2
C17 C -0.06929(9) -0.0385(2) -0.17379(9) 0.0386(5) Uani 1 1 d . A .
C18 C -0.03600(11) 0.0245(3) -0.11307(11) 0.0541(7) Uani 1 1 d . . .
H18A H -0.0310 0.1250 -0.1168 0.081 Uiso 1 1 calc R A .
H18B H -0.0034 -0.0231 -0.0970 0.081 Uiso 1 1 calc R . .
H18C H -0.0528 0.0109 -0.0874 0.081 Uiso 1 1 calc R . .
C19 C -0.12131(12) 0.0373(3) -0.19940(12) 0.0593(8) Uani 1 1 d . . .
H19A H -0.1164 0.1376 -0.2038 0.089 Uiso 1 1 calc R A .
H19B H -0.1379 0.0250 -0.1734 0.089 Uiso 1 1 calc R . .
H19C H -0.1423 -0.0031 -0.2370 0.089 Uiso 1 1 calc R . .
C20 C -0.04223(11) -0.0077(3) -0.21400(11) 0.0514(6) Uani 1 1 d . . .
H20A H -0.0630 -0.0418 -0.2529 0.077 Uiso 1 1 calc R A .
H20B H -0.0097 -0.0556 -0.1991 0.077 Uiso 1 1 calc R . .
H20C H -0.0371 0.0936 -0.2152 0.077 Uiso 1 1 calc R . .
C21 C -0.14587(9) -0.3859(3) -0.17015(9) 0.0415(5) Uani 1 1 d . A .
C22 C -0.16214(10) -0.2666(3) -0.14912(11) 0.0554(7) Uani 1 1 d . . .
C23 C -0.12277(10) -0.2254(3) -0.09472(10) 0.0479(6) Uani 1 1 d . A .
C24 C -0.08129(8) -0.3179(2) -0.08184(8) 0.0323(4) Uani 1 1 d . A .
C25 C -0.09475(8) -0.4193(2) -0.12947(9) 0.0317(4) Uani 1 1 d . A .
C26 C -0.17775(11) -0.4758(4) -0.22246(11) 0.0596(7) Uani 1 1 d . . .
H26A H -0.2007 -0.4152 -0.2530 0.089 Uiso 1 1 calc R A .
H26B H -0.1971 -0.5440 -0.2113 0.089 Uiso 1 1 calc R . .
H26C H -0.1557 -0.5255 -0.2364 0.089 Uiso 1 1 calc R . .
C27 C -0.21413(14) -0.1965(5) -0.17783(16) 0.0974(15) Uani 1 1 d . A .
H27A H -0.2287 -0.2155 -0.2192 0.146 Uiso 1 1 calc R . .
H27B H -0.2106 -0.0950 -0.1713 0.146 Uiso 1 1 calc R . .
H27C H -0.2362 -0.2345 -0.1612 0.146 Uiso 1 1 calc R . .
C28 C -0.12612(13) -0.1040(3) -0.05677(12) 0.0675(9) Uani 1 1 d . . .
H28A H -0.1381 -0.0193 -0.0802 0.101 Uiso 1 1 calc R A .
H28B H -0.0929 -0.0863 -0.0259 0.101 Uiso 1 1 calc R . .
H28C H -0.1495 -0.1292 -0.0400 0.101 Uiso 1 1 calc R . .
C29 C -0.03237(9) -0.3184(2) -0.02723(9) 0.0375(5) Uani 1 1 d . . .
H29A H -0.0048 -0.3498 -0.0365 0.056 Uiso 1 1 calc R A .
H29B H -0.0356 -0.3823 0.0010 0.056 Uiso 1 1 calc R . .
H29C H -0.0253 -0.2234 -0.0112 0.056 Uiso 1 1 calc R . .
C30 C -0.06839(10) -0.5609(2) -0.12683(10) 0.0399(5) Uani 1 1 d . . .
H30A H -0.0714 -0.5856 -0.1653 0.060 Uiso 1 1 calc R A .
H30B H -0.0842 -0.6339 -0.1130 0.060 Uiso 1 1 calc R . .
H30C H -0.0329 -0.5531 -0.1005 0.060 Uiso 1 1 calc R . .

loop_
_atom_site_aniso_label
_atom_site_aniso_U_11
_atom_site_aniso_U_22
_atom_site_aniso_U_33
_atom_site_aniso_U_23
_atom_site_aniso_U_13
_atom_site_aniso_U_12
Al1 0.0247(3) 0.0219(3) 0.0210(2) 0.0020(2) 0.0057(2) 0.0004(2)
Al2 0.0288(3) 0.0239(3) 0.0221(3) 0.0021(2) 0.0089(2) 0.0058(2)
N1' 0.025(4) 0.024(4) 0.026(5) 0.003(3) 0.003(3) 0.000(2)
N2 0.026(5) 0.028(3) 0.025(3) 0.0012(18) 0.013(3) 0.005(3)
C1' 0.027(5) 0.023(4) 0.022(5) -0.003(3) 0.008(4) 0.002(3)
C2 0.016(4) 0.026(4) 0.029(4) -0.002(2) 0.010(3) 0.003(3)
N1 0.019(4) 0.027(4) 0.027(5) -0.001(3) 0.002(3) -0.001(2)
N2' 0.027(5) 0.022(3) 0.022(3) 0.0007(19) 0.013(4) -0.001(4)
C1 0.031(5) 0.027(4) 0.020(4) -0.008(3) 0.010(4) 0.004(3)
C2' 0.015(4) 0.022(3) 0.024(3) 0.002(2) 0.010(3) -0.002(3)
C3 0.0249(9) 0.0234(8) 0.0225(8) 0.0009(7) 0.0062(7) -0.0013(7)
C4 0.0380(13) 0.0381(12) 0.0737(17) 0.0168(12) 0.0206(12) -0.0054(10)
C5 0.0767(18) 0.0343(11) 0.0393(12) 0.0011(10) 0.0274(12) 0.0126(12)
C6 0.0372(11) 0.0311(10) 0.0360(11) 0.0092(9) -0.0009(9) 0.0054(9)
C7 0.038(2) 0.031(3) 0.025(3) 0.0047(19) -0.0008(15) 0.0132(17)
C8 0.057(3) 0.082(3) 0.0204(19) 0.017(2) 0.007(2) 0.045(3)
C9 0.031(2) 0.071(4) 0.051(3) 0.034(3) 0.017(2) 0.032(2)
C10 0.017(2) 0.0383(17) 0.0314(19) 0.0070(16) -0.0024(15) 0.0004(17)
C11 0.040(2) 0.017(2) 0.0179(18) 0.0076(11) 0.0077(14) 0.0056(16)
C12 0.120(7) 0.0245(19) 0.043(3) 0.0099(19) -0.007(3) -0.004(3)
C13 0.141(6) 0.157(7) 0.041(2) 0.026(3) 0.033(3) 0.124(6)
C14 0.028(2) 0.172(7) 0.102(4) 0.074(5) 0.025(2) 0.029(3)
C15 0.063(3) 0.049(2) 0.047(2) -0.0011(18) -0.017(2) -0.011(2)
C16 0.047(2) 0.064(2) 0.0311(16) 0.0200(17) 0.0177(16) 0.0144(19)
C7' 0.027(5) 0.023(7) 0.054(8) 0.027(5) 0.001(4) 0.005(4)
C8' 0.025(6) 0.026(6) 0.039(8) 0.001(4) -0.002(5) 0.021(4)
C9' 0.028(4) 0.045(4) 0.026(5) 0.004(4) 0.010(3) 0.008(3)
C10' 0.013(4) 0.028(4) 0.046(6) 0.001(4) 0.012(4) -0.003(3)
C11' 0.020(4) 0.039(5) 0.038(4) 0.005(4) 0.015(3) 0.010(4)
C12' 0.040(5) 0.086(8) 0.069(7) 0.046(6) 0.021(5) 0.014(6)
C13' 0.045(6) 0.024(4) 0.069(9) 0.021(5) 0.003(5) 0.009(4)
C14' 0.058(6) 0.090(8) 0.041(5) 0.028(5) 0.029(5) 0.051(6)
C15' 0.028(4) 0.065(6) 0.071(7) 0.032(5) -0.014(4) -0.015(4)
C16' 0.055(6) 0.066(6) 0.033(4) -0.008(4) 0.002(4) 0.024(5)
C17 0.0536(14) 0.0238(9) 0.0337(10) 0.0008(8) 0.0133(10) 0.0086(9)
C18 0.0726(18) 0.0313(11) 0.0430(13) -0.0042(10) 0.0089(12) 0.0113(12)
C19 0.0736(19) 0.0432(14) 0.0464(13) 0.0048(11) 0.0103(13) 0.0307(13)
C20 0.0711(18) 0.0335(12) 0.0451(13) 0.0075(10) 0.0198(12) -0.0092(11)
C21 0.0408(12) 0.0530(13) 0.0283(10) 0.0008(10) 0.0119(9) -0.0031(10)
C22 0.0463(14) 0.0720(18) 0.0371(12) 0.0022(12) 0.0066(11) 0.0227(13)
C23 0.0555(15) 0.0490(14) 0.0323(11) 0.0025(10) 0.0116(10) 0.0243(12)
C24 0.0399(11) 0.0324(10) 0.0239(9) 0.0037(8) 0.0128(8) 0.0074(9)
C25 0.0380(11) 0.0317(10) 0.0298(9) -0.0004(8) 0.0184(8) -0.0010(9)
C26 0.0494(15) 0.080(2) 0.0419(13) -0.0085(13) 0.0117(11) -0.0224(14)
C27 0.064(2) 0.131(4) 0.065(2) -0.005(2) -0.0046(17) 0.052(2)
C28 0.090(2) 0.0625(18) 0.0421(13) 0.0017(13) 0.0201(14) 0.0449(17)
C29 0.0441(12) 0.0412(11) 0.0245(9) 0.0024(8) 0.0117(9) 0.0086(10)
C30 0.0572(14) 0.0284(10) 0.0411(11) 0.0000(9) 0.0275(10) -0.0005(10)

loop_
_atom_type_symbol
_atom_type_description
_atom_type_scat_dispersion_real
_atom_type_scat_dispersion_imag
_atom_type_scat_source
C C 0.0181 0.0091 'International Tables Vol C Tables 4.2.6.8 and 6.1.1.4'
H H 0.0000 0.0000 'International Tables Vol C Tables 4.2.6.8 and 6.1.1.4'
Al Al 0.2130 0.2455 'International Tables Vol C Tables 4.2.6.8 and 6.1.1.4'
N N 0.0311 0.0180 'International Tables Vol C Tables 4.2.6.8 and 6.1.1.4'

loop_
_geom_angle_atom_site_label_1
_geom_angle_atom_site_label_2
_geom_angle_atom_site_label_3
_geom_angle
_geom_angle_site_symmetry_1
N2 Al1 N1 89.8(8) .
N2 Al1 C3 103.0(5) .
N1 Al1 C3 101.0(6) .
N2 Al1 C7 93.2(6) .
N1 Al1 C7 104.6(6) .
C3 Al1 C7 149.70(13) .
N2 Al1 C1' 86.1(9) .
N1 Al1 C1' 3.7(12) .
C3 Al1 C1' 101.8(6) .
C7 Al1 C1' 104.7(6) .
N2 Al1 C2' 3.6(11) .
N1 Al1 C2' 92.4(8) .
C3 Al1 C2' 100.0(6) .
C7 Al1 C2' 94.9(6) .
C1' Al1 C2' 88.7(9) .
N2 Al1 C8' 99.9(5) .
N1 Al1 C8' 101.1(6) .
C3 Al1 C8' 148.04(12) .
C7 Al1 C8' 7.5(3) .
C1' Al1 C8' 101.7(6) .
C2' Al1 C8' 101.8(6) .
N2 Al1 C8 126.5(6) .
N1 Al1 C8 86.0(6) .
C3 Al1 C8 130.16(19) .
C7 Al1 C8 38.0(2) .
C1' Al1 C8 88.2(6) .
C2' Al1 C8 129.2(6) .
C8' Al1 C8 30.50(18) .
N2 Al1 C11 96.1(5) .
N1 Al1 C11 141.6(6) .
C3 Al1 C11 114.40(16) .
C7 Al1 C11 37.37(18) .
C1' Al1 C11 142.0(6) .
C2' Al1 C11 95.5(6) .
C8' Al1 C11 40.48(16) .
C8 Al1 C11 60.22(15) .
N2 Al1 C9' 136.0(5) .
N1 Al1 C9' 96.0(5) .
C3 Al1 C9' 118.42(12) .
C7 Al1 C9' 43.2(3) .
C1' Al1 C9' 98.7(6) .
C2' Al1 C9' 138.0(6) .
C8' Al1 C9' 36.2 .
C8 Al1 C9' 13.89(18) .
C11 Al1 C9' 54.77(12) .
N2 Al1 C7' 89.6(5) .
N1 Al1 C7' 135.0(6) .
C3 Al1 C7' 122.90(10) .
C7 Al1 C7' 30.6(2) .
C1' Al1 C7' 134.8(6) .
C2' Al1 C7' 89.5(6) .
C8' Al1 C7' 35.13(7) .
C8 Al1 C7' 59.29(17) .
C11 Al1 C7' 9.50(19) .
C9' Al1 C7' 56.43(10) .
N1' Al2 N2' 90.2(8) .
N1' Al2 C17 103.0(5) .
N2' Al2 C17 102.9(7) .
N1' Al2 C25 105.9(6) .
N2' Al2 C25 95.1(7) .
C17 Al2 C25 145.66(9) .
N1' Al2 C1 2.9(11) .
N2' Al2 C1 92.8(8) .
C17 Al2 C1 103.6(7) .
C25 Al2 C1 104.5(7) .
N1' Al2 C2 88.8(8) .
N2' Al2 C2 3.0(14) .
C17 Al2 C2 100.7(8) .
C25 Al2 C2 98.0(8) .
C1 Al2 C2 91.5(9) .
N1' Al2 C24 142.9(6) .
N2' Al2 C24 96.2(6) .
C17 Al2 C24 110.93(8) .
C25 Al2 C24 37.22(8) .
C1 Al2 C24 141.2(7) .
C2 Al2 C24 98.8(7) .
N1' Al2 C21 90.0(6) .
N2' Al2 C21 128.3(7) .
C17 Al2 C21 127.22(10) .
C25 Al2 C21 36.23(8) .
C1 Al2 C21 87.4(7) .
C2 Al2 C21 130.9(8) .
C24 Al2 C21 57.77(7) .
C1' N1' Al2 177(2) .
C2 N2 Al1 177.8(19) 2_554
N1' C1' Al1 177(2) .
N2 C2 Al2 176(2) 2_554
C1 N1 Al1 177.0(19) .
C2' N2' Al2 176(2) 2_554
N1 C1 Al2 175(2) .
N2' C2' Al1 173(2) 2_554
C4 C3 C5 110.9(2) .
C4 C3 C6 107.05(18) .
C5 C3 C6 106.36(18) .
C4 C3 Al1 114.12(15) .
C5 C3 Al1 110.47(14) .
C6 C3 Al1 107.49(13) .
C3 C4 H4A 109.5 .
C3 C4 H4B 109.5 .
H4A C4 H4B 109.5 .
C3 C4 H4C 109.5 .
H4A C4 H4C 109.5 .
H4B C4 H4C 109.5 .
C3 C5 H5A 109.5 .
C3 C5 H5B 109.5 .
H5A C5 H5B 109.5 .
C3 C5 H5C 109.5 .
H5A C5 H5C 109.5 .
H5B C5 H5C 109.5 .
C3 C6 H6A 109.5 .
C3 C6 H6B 109.5 .
H6A C6 H6B 109.5 .
C3 C6 H6C 109.5 .
H6A C6 H6C 109.5 .
H6B C6 H6C 109.5 .
C11 C7 C8 108.3(5) .
C11 C7 C12 125.4(6) .
C8 C7 C12 124.1(6) .
C11 C7 Al1 82.0(3) .
C8 C7 Al1 80.0(3) .
C12 C7 Al1 118.8(4) .
C9 C8 C7 107.3(5) .
C9 C8 C13 126.5(7) .
C7 C8 C13 125.9(7) .
C9 C8 Al1 86.6(3) .
C7 C8 Al1 62.0(3) .
C13 C8 Al1 121.4(3) .
C8 C9 C10 109.7(5) .
C8 C9 C14 123.9(6) .
C10 C9 C14 126.3(6) .
C9 C10 C11 108.5(4) .
C9 C10 C15 126.5(4) .
C11 C10 C15 125.0(4) .
C10 C11 C7 106.2(4) .
C10 C11 C16 127.3(4) .
C7 C11 C16 126.3(6) .
C10 C11 Al1 86.2(2) .
C7 C11 Al1 60.7(2) .
C16 C11 Al1 121.6(3) .
C11' C7' C8' 109.3 .
C11' C7' C12' 125.7 .
C8' C7' C12' 124.95(7) .
C11' C7' Al1 86.3(3) .
C8' C7' Al1 62.92(9) .
C12' C7' Al1 115.16(10) .
C7' C8' C13' 123.7(6) .
C7' C8' C9' 106.46(11) .
C13' C8' C9' 129.7(6) .
C7' C8' Al1 81.95(8) .
C13' C8' Al1 108.7(6) .
C9' C8' Al1 80.05(12) .
C10' C9' C8' 108.3 .
C10' C9' C14' 127.4(6) .
C8' C9' C14' 124.2(7) .
C10' C9' Al1 86.6(2) .
C8' C9' Al1 63.76(11) .
C14' C9' Al1 112.4(4) .
C9' C10' C11' 108.16(5) .
C9' C10' C15' 124.5(6) .
C11' C10' C15' 126.8(6) .
C7' C11' C10' 107.7 .
C7' C11' C16' 127.5(5) .
C10' C11' C16' 124.4(5) .
C7' C12' H12D 109.5 .
C7' C12' H12E 109.5 .
H12D C12' H12E 109.5 .
C7' C12' H12F 109.5 .
H12D C12' H12F 109.5 .
H12E C12' H12F 109.5 .
C8' C13' H13D 109.5 .
C8' C13' H13E 109.5 .
H13D C13' H13E 109.5 .
C8' C13' H13F 109.5 .
H13D C13' H13F 109.5 .
H13E C13' H13F 109.5 .
C9' C14' H14D 109.5 .
C9' C14' H14E 109.5 .
H14D C14' H14E 109.5 .
C9' C14' H14F 109.5 .
H14D C14' H14F 109.5 .
H14E C14' H14F 109.5 .
C10' C15' H15D 109.5 .
C10' C15' H15E 109.5 .
H15D C15' H15E 109.5 .
C10' C15' H15F 109.5 .
H15D C15' H15F 109.5 .
H15E C15' H15F 109.5 .
C11' C16' H16D 109.5 .
C11' C16' H16E 109.5 .
H16D C16' H16E 109.5 .
C11' C16' H16F 109.5 .
H16D C16' H16F 109.5 .
H16E C16' H16F 109.5 .
C19 C17 C20 108.1(2) .
C19 C17 C18 109.50(19) .
C20 C17 C18 107.6(2) .
C19 C17 Al2 113.76(18) .
C20 C17 Al2 107.05(15) .
C18 C17 Al2 110.61(15) .
C17 C18 H18A 109.5 .
C17 C18 H18B 109.5 .
H18A C18 H18B 109.5 .
C17 C18 H18C 109.5 .
H18A C18 H18C 109.5 .
H18B C18 H18C 109.5 .
C17 C19 H19A 109.5 .
C17 C19 H19B 109.5 .
H19A C19 H19B 109.5 .
C17 C19 H19C 109.5 .
H19A C19 H19C 109.5 .
H19B C19 H19C 109.5 .
C17 C20 H20A 109.5 .
C17 C20 H20B 109.5 .
H20A C20 H20B 109.5 .
C17 C20 H20C 109.5 .
H20A C20 H20C 109.5 .
H20B C20 H20C 109.5 .
C22 C21 C25 108.2(2) .
C22 C21 C26 126.7(2) .
C25 C21 C26 124.8(2) .
C22 C21 Al2 89.67(18) .
C25 C21 Al2 59.25(12) .
C26 C21 Al2 120.71(17) .
C21 C22 C23 108.8(2) .
C21 C22 C27 125.9(3) .
C23 C22 C27 125.2(3) .
C24 C23 C22 108.5(2) .
C24 C23 C28 126.3(2) .
C22 C23 C28 125.2(2) .
C23 C24 C25 107.80(19) .
C23 C24 C29 126.7(2) .
C25 C24 C29 125.39(19) .
C23 C24 Al2 90.79(14) .
C25 C24 Al2 60.57(11) .
C29 C24 Al2 115.86(15) .
C21 C25 C24 106.71(19) .
C21 C25 C30 124.7(2) .
C24 C25 C30 125.49(19) .
C21 C25 Al2 84.52(14) .
C24 C25 Al2 82.21(13) .
C30 C25 Al2 116.73(14) .
C21 C26 H26A 109.5 .
C21 C26 H26B 109.5 .
H26A C26 H26B 109.5 .
C21 C26 H26C 109.5 .
H26A C26 H26C 109.5 .
H26B C26 H26C 109.5 .
C22 C27 H27A 109.5 .
C22 C27 H27B 109.5 .
H27A C27 H27B 109.5 .
C22 C27 H27C 109.5 .
H27A C27 H27C 109.5 .
H27B C27 H27C 109.5 .
C23 C28 H28A 109.5 .
C23 C28 H28B 109.5 .
H28A C28 H28B 109.5 .
C23 C28 H28C 109.5 .
H28A C28 H28C 109.5 .
H28B C28 H28C 109.5 .
C24 C29 H29A 109.5 .
C24 C29 H29B 109.5 .
H29A C29 H29B 109.5 .
C24 C29 H29C 109.5 .
H29A C29 H29C 109.5 .
H29B C29 H29C 109.5 .
C25 C30 H30A 109.5 .
C25 C30 H30B 109.5 .
H30A C30 H30B 109.5 .
C25 C30 H30C 109.5 .
H30A C30 H30C 109.5 .
H30B C30 H30C 109.5 .

loop_
_geom_bond_atom_site_label_1
_geom_bond_atom_site_label_2
_geom_bond_distance
_geom_bond_site_symmetry_2
Al1 N2 1.940(16) .
Al1 N1 1.97(2) .
Al1 C3 1.9870(19) .
Al1 C7 2.052(5) .
Al1 C1' 2.11(2) .
Al1 C2' 2.167(18) .
Al1 C8' 2.189(5) .
Al1 C8 2.288(4) .
Al1 C11 2.331(3) .
Al1 C9' 2.403(4) .
Al1 C7' 2.434(5) .
Al2 N1' 1.930(18) .
Al2 N2' 1.931(18) .
Al2 C17 1.987(2) .
Al2 C25 2.080(2) .
Al2 C1 2.10(2) .
Al2 C2 2.15(2) .
Al2 C24 2.366(2) .
Al2 C21 2.409(2) .
N1' C1' 1.16(3) .
N2 C2 1.14(2) 2_554
C2 N2 1.14(2) 2_554
N1 C1 1.13(3) .
N2' C2' 1.14(2) 2_554
C2' N2' 1.14(2) 2_554
C3 C4 1.520(3) .
C3 C5 1.521(3) .
C3 C6 1.537(3) .
C4 H4A 0.9600 .
C4 H4B 0.9600 .
C4 H4C 0.9600 .
C5 H5A 0.9600 .
C5 H5B 0.9600 .
C5 H5C 0.9600 .
C6 H6A 0.9600 .
C6 H6B 0.9600 .
C6 H6C 0.9600 .
C7 C11 1.429(6) .
C7 C8 1.430(9) .
C7 C12 1.542(8) .
C8 C9 1.382(8) .
C8 C13 1.525(7) .
C9 C10 1.399(7) .
C9 C14 1.513(7) .
C10 C11 1.423(7) .
C10 C15 1.509(6) .
C11 C16 1.483(5) .
C12 H12A 0.9600 .
C12 H12B 0.9600 .
C12 H12C 0.9600 .
C13 H13A 0.9600 .
C13 H13B 0.9600 .
C13 H13C 0.9600 .
C14 H14A 0.9600 .
C14 H14B 0.9600 .
C14 H14C 0.9600 .
C15 H15A 0.9600 .
C15 H15B 0.9600 .
C15 H15C 0.9600 .
C16 H16A 0.9600 .
C16 H16B 0.9600 .
C16 H16C 0.9600 .
C7' C11' 1.4098 .
C7' C8' 1.4147 .
C7' C12' 1.5214 .
C8' C13' 1.434(15) .
C8' C9' 1.441(2) .
C9' C10' 1.409(3) .
C9' C14' 1.472(10) .
C10' C11' 1.4202 .
C10' C15' 1.516(9) .
C11' C16' 1.543(9) .
C12' H12D 0.9600 .
C12' H12E 0.9600 .
C12' H12F 0.9600 .
C13' H13D 0.9600 .
C13' H13E 0.9600 .
C13' H13F 0.9600 .
C14' H14D 0.9600 .
C14' H14E 0.9600 .
C14' H14F 0.9600 .
C15' H15D 0.9600 .
C15' H15E 0.9600 .
C15' H15F 0.9600 .
C16' H16D 0.9600 .
C16' H16E 0.9600 .
C16' H16F 0.9600 .
C17 C19 1.532(3) .
C17 C20 1.535(4) .
C17 C18 1.537(3) .
C18 H18A 0.9600 .
C18 H18B 0.9600 .
C18 H18C 0.9600 .
C19 H19A 0.9600 .
C19 H19B 0.9600 .
C19 H19C 0.9600 .
C20 H20A 0.9600 .
C20 H20B 0.9600 .
C20 H20C 0.9600 .
C21 C22 1.394(4) .
C21 C25 1.431(3) .
C21 C26 1.504(3) .
C22 C23 1.415(4) .
C22 C27 1.510(4) .
C23 C24 1.397(3) .
C23 C28 1.508(3) .
C24 C25 1.445(3) .
C24 C29 1.499(3) .
C25 C30 1.511(3) .
C26 H26A 0.9600 .
C26 H26B 0.9600 .
C26 H26C 0.9600 .
C27 H27A 0.9600 .
C27 H27B 0.9600 .
C27 H27C 0.9600 .
C28 H28A 0.9600 .
C28 H28B 0.9600 .
C28 H28C 0.9600 .
C29 H29A 0.9600 .
C29 H29B 0.9600 .
C29 H29C 0.9600 .
C30 H30A 0.9600 .
C30 H30B 0.9600 .
C30 H30C 0.9600 .
